data_7021921
loop_
_publ_author_name
'Li, Zhao-Yang'
'Dai, Jing-Wei'
'Gagnon, Kevin J.'
'Cai, Hong-Ling'
'Yamamoto, Takashi'
'Einaga, Yasuaki'
'Zhao, Han-Hua'
'Kanegawa, Shinji'
'Sato, Osamu'
'Dunbar, Kim R.'
'Xiong, Ren-Gen'

_publ_section_title
;
 A neutral Fe(iii) compound exhibiting a two-step spin transition and
 dielectric anomalies.
;
_journal_issue 41
_journal_name_full 'Dalton transactions (Cambridge, England : 2003)'
_journal_page_first 14685
_journal_page_last 14688
_journal_paper_doi 10.1039/c3dt51554k
_journal_volume 42
_journal_year 2013
_chemical_formula_moiety 'C18 H17 Cl2 Fe N6 O2 S2, H2 O'
_chemical_formula_sum 'C18 H19 Cl2 Fe N6 O3 S2'
_chemical_formula_weight 558.26
_chemical_name_systematic
; 
 ? 
;
_space_group_IT_number 9
_symmetry_cell_setting monoclinic
_symmetry_space_group_name_Hall 'C -2yc'
_symmetry_space_group_name_H-M 'C 1 c 1'
_atom_sites_solution_hydrogens geom
_atom_sites_solution_primary direct
_atom_sites_solution_secondary difmap
_audit_creation_method SHELXL-97
_cell_angle_alpha 90.00
_cell_angle_beta 91.20(3)
_cell_angle_gamma 90.00
_cell_formula_units_Z 4
_cell_length_a 8.9606(18)
_cell_length_b 22.354(5)
_cell_length_c 11.337(2)
_cell_measurement_temperature 260(2)
_cell_volume 2270.4(8)
_computing_structure_refinement 'SHELXL-97 (Sheldrick, 1997)'
_computing_structure_solution 'SHELXS-97 (Sheldrick, 1990)'
_diffrn_ambient_temperature 260(2)
_diffrn_measured_fraction_theta_full 0.999
_diffrn_measured_fraction_theta_max 0.999
_diffrn_radiation_monochromator graphite
_diffrn_radiation_source 'fine-focus sealed tube'
_diffrn_radiation_type MoK\a
_diffrn_radiation_wavelength 0.71073
_diffrn_reflns_av_R_equivalents 0.1158
_diffrn_reflns_av_sigmaI/netI 0.1064
_diffrn_reflns_limit_h_max 11
_diffrn_reflns_limit_h_min -11
_diffrn_reflns_limit_k_max 27
_diffrn_reflns_limit_k_min -27
_diffrn_reflns_limit_l_max 13
_diffrn_reflns_limit_l_min -13
_diffrn_reflns_number 23294
_diffrn_reflns_theta_full 26.00
_diffrn_reflns_theta_max 26.00
_diffrn_reflns_theta_min 1.82
_exptl_absorpt_coefficient_mu 1.118
_exptl_absorpt_correction_T_max 0.9911
_exptl_absorpt_correction_T_min 0.9462
_exptl_absorpt_correction_type multi-scan
_exptl_absorpt_process_details SADABS
_exptl_crystal_colour red
_exptl_crystal_density_diffrn 1.633
_exptl_crystal_density_method 'not measured'
_exptl_crystal_description plate
_exptl_crystal_F_000 1140
_exptl_crystal_size_max 0.05
_exptl_crystal_size_mid 0.03
_exptl_crystal_size_min 0.01
_refine_diff_density_max 0.605
_refine_diff_density_min -0.386
_refine_diff_density_rms 0.087
_refine_ls_abs_structure_details 'Flack H D (1983), Acta Cryst. A39, 876-881'
_refine_ls_abs_structure_Flack 0.03(5)
_refine_ls_extinction_method none
_refine_ls_goodness_of_fit_ref 1.129
_refine_ls_hydrogen_treatment mixed
_refine_ls_matrix_type full
_refine_ls_number_parameters 299
_refine_ls_number_reflns 4436
_refine_ls_number_restraints 5
_refine_ls_restrained_S_all 1.129
_refine_ls_R_factor_all 0.1574
_refine_ls_R_factor_gt 0.0786
_refine_ls_shift/su_max 0.000
_refine_ls_shift/su_mean 0.000
_refine_ls_structure_factor_coef Fsqd
_refine_ls_weighting_details 'calc w=1/[\s^2^(Fo^2^)+(0.0169P)^2^+19.5036P] where P=(Fo^2^+2Fc^2^)/3'
_refine_ls_weighting_scheme calc
_refine_ls_wR_factor_gt 0.1342
_refine_ls_wR_factor_ref 0.1743
_reflns_number_gt 2593
_reflns_number_total 4436
_reflns_threshold_expression >2sigma(I)
_cod_data_source_file c3dt51554k.txt
_cod_data_source_block cc
_cod_original_cell_volume 2270.5(8)
_cod_original_sg_symbol_H-M 'C c'
_cod_database_code 7021921

loop_
_symmetry_equiv_pos_as_xyz
'x, y, z'
'x, -y, z+1/2'
'x+1/2, y+1/2, z'
'x+1/2, -y+1/2, z+1/2'

loop_
_atom_site_label
_atom_site_type_symbol
_atom_site_fract_x
_atom_site_fract_y
_atom_site_fract_z
_atom_site_U_iso_or_equiv
_atom_site_adp_type
_atom_site_occupancy
_atom_site_symmetry_multiplicity
_atom_site_calc_flag
_atom_site_refinement_flags
C1 C 0.6764(14) 0.6496(5) 0.5484(10) 0.055(3) Uani 1 1 d .
C2 C 0.5784(17) 0.6061(6) 0.5827(14) 0.082(5) Uani 1 1 d .
H21 H 0.5484 0.6049 0.6607 0.098 Uiso 1 1 calc R
C3 C 0.5239(17) 0.5644(6) 0.5050(12) 0.077(4) Uani 1 1 d .
H3A H 0.4575 0.5353 0.5304 0.092 Uiso 1 1 calc R
C4 C 0.5666(14) 0.5652(5) 0.3905(10) 0.054(3) Uani 1 1 d .
C5 C 0.6649(13) 0.6076(5) 0.3534(10) 0.048(3) Uani 1 1 d .
H5A H 0.6945 0.6076 0.2752 0.058 Uiso 1 1 calc R
C6 C 0.7215(12) 0.6509(5) 0.4307(9) 0.046(3) Uani 1 1 d .
C7 C 0.8305(13) 0.6938(5) 0.3848(9) 0.044(3) Uani 1 1 d .
H7A H 0.8540 0.6901 0.3056 0.053 Uiso 1 1 calc R
C8 C 1.0685(12) 0.8084(5) 0.4299(8) 0.040(3) Uani 1 1 d .
C9 C 1.2544(14) 0.8904(5) 0.4106(10) 0.061(3) Uani 1 1 d .
H9A H 1.3225 0.8765 0.4711 0.092 Uiso 1 1 calc R
H9B H 1.1908 0.9207 0.4423 0.092 Uiso 1 1 calc R
H9C H 1.3097 0.9069 0.3466 0.092 Uiso 1 1 calc R
C10 C 0.6796(15) 0.8509(5) 0.6840(11) 0.057(3) Uani 1 1 d .
C11 C 0.5795(18) 0.8970(7) 0.6498(13) 0.087(5) Uani 1 1 d .
H11A H 0.5500 0.8995 0.5708 0.105 Uiso 1 1 calc R
C12 C 0.5243(17) 0.9378(6) 0.7260(13) 0.081(4) Uani 1 1 d .
H12A H 0.4577 0.9671 0.7002 0.097 Uiso 1 1 calc R
C13 C 0.5695(13) 0.9345(5) 0.8424(11) 0.055(3) Uani 1 1 d .
C14 C 0.6659(13) 0.8912(5) 0.8814(11) 0.053(3) Uani 1 1 d .
H14A H 0.6946 0.8895 0.9606 0.064 Uiso 1 1 calc R
C15 C 0.7216(12) 0.8493(5) 0.8014(9) 0.045(3) Uani 1 1 d .
C16 C 0.8279(14) 0.8070(5) 0.8493(10) 0.047(3) Uani 1 1 d .
H16A H 0.8506 0.8094 0.9296 0.057 Uiso 1 1 calc R
C17 C 1.0724(12) 0.6881(5) 0.8044(9) 0.045(3) Uani 1 1 d .
C18 C 1.2597(15) 0.6085(5) 0.8286(10) 0.067(4) Uani 1 1 d .
H18A H 1.3130 0.6220 0.7610 0.100 Uiso 1 1 calc R
H18B H 1.1985 0.5749 0.8071 0.100 Uiso 1 1 calc R
H18C H 1.3295 0.5970 0.8898 0.100 Uiso 1 1 calc R
Cl1 Cl 0.4920(5) 0.51441(15) 0.2882(3) 0.0813(11) Uani 1 1 d .
Cl2 Cl 0.4963(5) 0.98427(15) 0.9433(4) 0.0848(11) Uani 1 1 d .
Fe1 Fe 0.8773(2) 0.75074(8) 0.61487(16) 0.0473(4) Uani 1 1 d .
H1W H 0.820(3) 0.741(8) 0.103(15) 0.11(7) Uiso 1 1 d D
H2W H 0.944(19) 0.771(12) 0.15(2) 0.32(18) Uiso 1 1 d D
N1 N 0.8956(10) 0.7353(4) 0.4421(7) 0.039(2) Uani 1 1 d .
N2 N 0.9919(10) 0.7684(4) 0.3713(7) 0.041(2) Uani 1 1 d .
N3 N 1.1657(11) 0.8416(4) 0.3684(9) 0.057(3) Uani 1 1 d .
H3B H 1.1753 0.8323 0.2954 0.069 Uiso 1 1 calc R
N4 N 0.8940(10) 0.7659(4) 0.7899(8) 0.042(2) Uani 1 1 d .
N5 N 0.9917(10) 0.7301(4) 0.8581(7) 0.045(2) Uani 1 1 d .
H5N H 0.9995 0.7351 0.9332 0.054 Uiso 1 1 calc R
N6 N 1.1665(12) 0.6563(4) 0.8706(9) 0.058(3) Uani 1 1 d .
H6A H 1.1726 0.6648 0.9445 0.069 Uiso 1 1 calc R
O1 O 0.7256(10) 0.6911(4) 0.6263(7) 0.068(3) Uani 1 1 d .
O2 O 0.7251(11) 0.8123(4) 0.6034(8) 0.069(3) Uani 1 1 d .
O1W O 0.9142(12) 0.7459(6) 0.0984(8) 0.074(3) Uani 1 1 d D
S1 S 1.0574(4) 0.82201(16) 0.5798(3) 0.0578(9) Uani 1 1 d .
S2 S 1.0571(4) 0.67741(16) 0.6559(3) 0.0592(9) Uani 1 1 d .

loop_
_atom_site_aniso_label
_atom_site_aniso_U_11
_atom_site_aniso_U_22
_atom_site_aniso_U_33
_atom_site_aniso_U_23
_atom_site_aniso_U_13
_atom_site_aniso_U_12
C1 0.065(9) 0.049(8) 0.051(7) 0.002(6) 0.020(6) 0.001(6)
C2 0.106(12) 0.061(9) 0.081(9) -0.002(8) 0.055(9) -0.024(8)
C3 0.096(11) 0.064(9) 0.071(9) -0.004(7) 0.035(8) -0.018(8)
C4 0.069(9) 0.038(6) 0.056(8) 0.005(5) 0.000(6) -0.006(6)
C5 0.061(9) 0.041(6) 0.042(6) -0.002(5) -0.002(6) 0.009(6)
C6 0.040(7) 0.042(6) 0.055(7) 0.015(5) 0.004(5) 0.002(5)
C7 0.056(8) 0.050(7) 0.027(6) 0.009(5) 0.001(5) 0.006(6)
C8 0.057(8) 0.037(6) 0.027(5) 0.004(4) 0.014(5) -0.002(5)
C9 0.069(9) 0.042(7) 0.073(8) 0.001(6) 0.014(7) -0.013(7)
C10 0.071(9) 0.045(7) 0.056(8) -0.007(6) -0.017(6) -0.008(7)
C11 0.118(13) 0.074(10) 0.068(9) 0.003(8) -0.043(9) 0.026(10)
C12 0.106(12) 0.047(8) 0.088(11) 0.006(8) -0.029(9) 0.016(8)
C13 0.044(8) 0.048(7) 0.073(9) 0.004(6) 0.013(6) 0.004(6)
C14 0.055(8) 0.053(7) 0.051(7) 0.007(6) -0.004(6) -0.009(6)
C15 0.051(8) 0.042(6) 0.041(6) 0.003(5) -0.011(5) 0.002(5)
C16 0.058(8) 0.042(7) 0.043(6) -0.004(5) 0.001(5) 0.002(6)
C17 0.049(8) 0.038(7) 0.049(7) 0.004(5) -0.016(5) -0.010(6)
C18 0.085(10) 0.044(7) 0.070(9) -0.013(6) -0.018(7) 0.015(7)
Cl1 0.111(3) 0.056(2) 0.077(2) -0.0044(17) -0.0015(19) -0.020(2)
Cl2 0.101(3) 0.053(2) 0.100(3) -0.0067(19) 0.004(2) 0.017(2)
Fe1 0.0752(10) 0.0426(8) 0.0243(6) -0.0033(6) 0.0027(6) -0.0017(9)
N1 0.049(6) 0.030(6) 0.039(5) 0.000(4) 0.013(4) 0.004(4)
N2 0.049(6) 0.043(5) 0.031(4) 0.008(4) 0.010(4) -0.001(4)
N3 0.068(8) 0.058(6) 0.046(5) 0.005(5) 0.022(5) 0.002(5)
N4 0.041(6) 0.042(6) 0.041(6) 0.004(4) -0.016(4) -0.004(4)
N5 0.055(6) 0.044(5) 0.035(4) 0.004(4) -0.006(4) 0.004(4)
N6 0.077(8) 0.052(6) 0.043(5) -0.001(5) -0.021(5) -0.002(6)
O1 0.088(7) 0.068(7) 0.049(5) -0.010(4) 0.038(5) -0.014(5)
O2 0.088(7) 0.062(6) 0.056(5) -0.001(5) -0.030(5) 0.010(5)
O1W 0.076(8) 0.105(8) 0.041(5) 0.017(5) -0.002(5) -0.002(7)
S1 0.073(2) 0.058(2) 0.0426(18) -0.0143(16) 0.0176(15) -0.0166(18)
S2 0.077(2) 0.060(2) 0.0394(17) -0.0104(16) -0.0149(15) 0.0198(19)

loop_
_atom_type_symbol
_atom_type_description
_atom_type_scat_dispersion_real
_atom_type_scat_dispersion_imag
_atom_type_scat_source
C C 0.0033 0.0016 'International Tables Vol C Tables 4.2.6.8 and 6.1.1.4'
H H 0.0000 0.0000 'International Tables Vol C Tables 4.2.6.8 and 6.1.1.4'
N N 0.0061 0.0033 'International Tables Vol C Tables 4.2.6.8 and 6.1.1.4'
O O 0.0106 0.0060 'International Tables Vol C Tables 4.2.6.8 and 6.1.1.4'
S S 0.1246 0.1234 'International Tables Vol C Tables 4.2.6.8 and 6.1.1.4'
Cl Cl 0.1484 0.1585 'International Tables Vol C Tables 4.2.6.8 and 6.1.1.4'
Fe Fe 0.3463 0.8444 'International Tables Vol C Tables 4.2.6.8 and 6.1.1.4'

loop_
_geom_angle_atom_site_label_1
_geom_angle_atom_site_label_2
_geom_angle_atom_site_label_3
_geom_angle
O1 C1 C6 120.9(10)
O1 C1 C2 120.3(11)
C6 C1 C2 118.8(12)
C3 C2 C1 121.6(13)
C3 C2 H21 119.2
C1 C2 H21 119.2
C2 C3 C4 120.1(13)
C2 C3 H3A 119.9
C4 C3 H3A 119.9
C3 C4 C5 120.0(11)
C3 C4 Cl1 120.9(10)
C5 C4 Cl1 119.1(9)
C4 C5 C6 121.0(11)
C4 C5 H5A 119.5
C6 C5 H5A 119.5
C1 C6 C5 118.5(10)
C1 C6 C7 123.8(10)
C5 C6 C7 117.7(10)
N1 C7 C6 126.7(10)
N1 C7 H7A 116.7
C6 C7 H7A 116.7
N2 C8 N3 117.0(9)
N2 C8 S1 125.6(8)
N3 C8 S1 117.4(9)
N3 C9 H9A 109.5
N3 C9 H9B 109.5
H9A C9 H9B 109.5
N3 C9 H9C 109.5
H9A C9 H9C 109.5
H9B C9 H9C 109.5
O2 C10 C15 124.6(11)
O2 C10 C11 119.1(11)
C15 C10 C11 116.2(12)
C12 C11 C10 123.5(13)
C12 C11 H11A 118.3
C10 C11 H11A 118.3
C11 C12 C13 118.2(13)
C11 C12 H12A 120.9
C13 C12 H12A 120.9
C12 C13 C14 121.4(12)
C12 C13 Cl2 119.4(10)
C14 C13 Cl2 119.1(10)
C13 C14 C15 119.7(11)
C13 C14 H14A 120.2
C15 C14 H14A 120.2
C10 C15 C14 121.0(11)
C10 C15 C16 123.1(11)
C14 C15 C16 115.9(9)
N4 C16 C15 125.3(11)
N4 C16 H16A 117.3
C15 C16 H16A 117.3
N6 C17 N5 117.5(10)
N6 C17 S2 121.4(10)
N5 C17 S2 121.0(8)
N6 C18 H18A 109.5
N6 C18 H18B 109.5
H18A C18 H18B 109.5
N6 C18 H18C 109.5
H18A C18 H18C 109.5
H18B C18 H18C 109.5
O1 Fe1 O2 89.9(4)
O1 Fe1 N1 91.1(4)
O2 Fe1 N1 97.4(4)
O1 Fe1 N4 95.1(4)
O2 Fe1 N4 89.1(4)
N1 Fe1 N4 171.0(4)
O1 Fe1 S1 174.0(3)
O2 Fe1 S1 89.5(3)
N1 Fe1 S1 83.0(3)
N4 Fe1 S1 90.9(3)
O1 Fe1 S2 89.2(3)
O2 Fe1 S2 172.4(3)
N1 Fe1 S2 90.2(3)
N4 Fe1 S2 83.4(3)
S1 Fe1 S2 92.12(15)
C7 N1 N2 112.0(9)
C7 N1 Fe1 125.6(8)
N2 N1 Fe1 122.3(7)
C8 N2 N1 113.2(8)
C8 N3 C9 127.6(10)
C8 N3 H3B 116.2
C9 N3 H3B 116.2
C16 N4 N5 114.0(9)
C16 N4 Fe1 127.4(8)
N5 N4 Fe1 118.5(7)
C17 N5 N4 119.0(9)
C17 N5 H5N 120.5
N4 N5 H5N 120.5
C17 N6 C18 125.2(10)
C17 N6 H6A 117.4
C18 N6 H6A 117.4
C1 O1 Fe1 131.2(7)
C10 O2 Fe1 129.8(8)
H1W O1W H2W 109.6(19)
C8 S1 Fe1 95.9(4)
C17 S2 Fe1 98.0(4)

loop_
_geom_bond_atom_site_label_1
_geom_bond_atom_site_label_2
_geom_bond_distance
C1 O1 1.349(14)
C1 C6 1.402(14)
C1 C2 1.373(17)
C2 C3 1.365(19)
C2 H21 0.9300
C3 C4 1.361(15)
C3 H3A 0.9300
C4 C5 1.366(15)
C4 Cl1 1.746(12)
C5 C6 1.394(14)
C5 H5A 0.9300
C6 C7 1.472(15)
C7 N1 1.268(13)
C7 H7A 0.9300
C8 N2 1.300(13)
C8 N3 1.350(13)
C8 S1 1.732(9)
C9 N3 1.426(13)
C9 H9A 0.9600
C9 H9B 0.9600
C9 H9C 0.9600
C10 O2 1.327(14)
C10 C15 1.376(14)
C10 C11 1.416(18)
C11 C12 1.356(19)
C11 H11A 0.9300
C12 C13 1.375(16)
C12 H12A 0.9300
C13 C14 1.364(15)
C13 Cl2 1.734(12)
C14 C15 1.402(15)
C14 H14A 0.9300
C15 C16 1.441(14)
C16 N4 1.290(13)
C16 H16A 0.9300
C17 N6 1.324(13)
C17 N5 1.338(14)
C17 S2 1.703(11)
C18 N6 1.443(14)
C18 H18A 0.9600
C18 H18B 0.9600
C18 H18C 0.9600
Fe1 O1 1.910(9)
Fe1 O2 1.940(9)
Fe1 N1 1.999(9)
Fe1 N4 2.016(9)
Fe1 S1 2.308(4)
Fe1 S2 2.338(4)
N1 N2 1.402(11)
N3 H3B 0.8600
N4 N5 1.406(11)
N5 H5N 0.8600
N6 H6A 0.8600
O1W H1W 0.851(10)
O1W H2W 0.850(10)
